data_1568579
loop_
_publ_author_name
'Zhou, Pan-Ke'
'Lin, Xiao-Li'
'Chee, Mun Yin'
'Lew, Wen Siang'
'Zeng, Tao'
'Li, Hao-Hong'
'Chen, Xiong'
'Chen, Zhi-Rong'
'Zheng, Hui-Dong'

_publ_section_title
;
 Switching the memory behaviour from binary to ternary by triggering
 S<sub>6</sub><sup>2-</sup> relaxation in polysulfide-bearing zinc-organic
 complex molecular memories.
;
_journal_issue 7
_journal_name_full 'Materials horizons'
_journal_page_first 2535
_journal_page_last 2541
_journal_paper_doi 10.1039/d3mh00037k
_journal_volume 10
_journal_year 2023
_chemical_formula_moiety 'C10 H8 N2 S6 Zn'
_chemical_formula_sum 'C10 H8 N2 S6 Zn'
_chemical_formula_weight 413.93
_space_group_crystal_system monoclinic
_space_group_IT_number 15
_space_group_name_Hall '-C 2yc'
_space_group_name_H-M_alt 'C 1 2/c 1'
_atom_sites_solution_hydrogens geom
_atom_sites_solution_primary dual
_audit_creation_date 2022-08-05
_audit_creation_method
;
Olex2 1.3
(compiled 2020.11.12 svn.r5f609507 for OlexSys, GUI svn.r6408)
;
_audit_update_record
;
2022-12-25 deposited with the CCDC.	2023-03-02 downloaded from the CCDC.
;
_cell_angle_alpha 90
_cell_angle_beta 101.810(7)
_cell_angle_gamma 90
_cell_formula_units_Z 8
_cell_length_a 18.958(4)
_cell_length_b 7.3171(17)
_cell_length_c 22.257(5)
_cell_measurement_reflns_used 2512
_cell_measurement_temperature 296.15
_cell_measurement_theta_max 20.68
_cell_measurement_theta_min 2.58
_cell_volume 3022.1(12)
_computing_cell_refinement 'SAINT V8.38A (Bruker, 2018)'
_computing_data_reduction 'SAINT V8.38A (Bruker, 2018)'
_computing_molecular_graphics 'Olex2 1.3 (Dolomanov et al., 2009)'
_computing_publication_material 'Olex2 1.3 (Dolomanov et al., 2009)'
_computing_structure_refinement 'SHELXL 2018/3 (Sheldrick, 2015)'
_computing_structure_solution 'SHELXT 2014/5 (Sheldrick, 2014)'
_diffrn_ambient_temperature 296.15
_diffrn_measured_fraction_theta_full 0.994
_diffrn_measured_fraction_theta_max 0.992
_diffrn_measurement_device_type 'CCD area detector'
_diffrn_measurement_method 'phi and omega scans'
_diffrn_radiation_monochromator graphite
_diffrn_radiation_type MoK\a
_diffrn_radiation_wavelength 0.71073
_diffrn_reflns_av_R_equivalents 0.1335
_diffrn_reflns_av_unetI/netI 0.0998
_diffrn_reflns_Laue_measured_fraction_full 0.994
_diffrn_reflns_Laue_measured_fraction_max 0.992
_diffrn_reflns_limit_h_max 22
_diffrn_reflns_limit_h_min -22
_diffrn_reflns_limit_k_max 8
_diffrn_reflns_limit_k_min -8
_diffrn_reflns_limit_l_max 26
_diffrn_reflns_limit_l_min -26
_diffrn_reflns_number 19242
_diffrn_reflns_point_group_measured_fraction_full 0.994
_diffrn_reflns_point_group_measured_fraction_max 0.992
_diffrn_reflns_theta_full 25.242
_diffrn_reflns_theta_max 25.266
_diffrn_reflns_theta_min 2.195
_diffrn_source_current 1.4
_diffrn_source_power 0.07
_diffrn_source_voltage 50.0
_exptl_absorpt_coefficient_mu 2.438
_exptl_absorpt_correction_T_max 0.7452
_exptl_absorpt_correction_T_min 0.6318
_exptl_absorpt_correction_type none
_exptl_absorpt_process_details
;
SADABS-2016/2 (Bruker,2016/2) was used for absorption correction.
wR2(int) was 0.1303 before and 0.0686 after correction.
The Ratio of minimum to maximum transmission is 0.8478.
The \l/2 correction factor is Not present.
;
_exptl_crystal_colour 'clear yellowish yellow'
_exptl_crystal_colour_lustre clear
_exptl_crystal_colour_modifier yellowish
_exptl_crystal_colour_primary yellow
_exptl_crystal_density_diffrn 1.820
_exptl_crystal_density_method 'not measured'
_exptl_crystal_description plate
_exptl_crystal_F_000 1664
_exptl_crystal_size_max 0.12
_exptl_crystal_size_mid 0.11
_exptl_crystal_size_min 0.1
_refine_diff_density_max 0.798
_refine_diff_density_min -0.448
_refine_diff_density_rms 0.118
_refine_ls_extinction_method none
_refine_ls_goodness_of_fit_ref 1.008
_refine_ls_hydrogen_treatment constr
_refine_ls_matrix_type full
_refine_ls_number_parameters 172
_refine_ls_number_reflns 2724
_refine_ls_number_restraints 0
_refine_ls_restrained_S_all 1.008
_refine_ls_R_factor_all 0.1132
_refine_ls_R_factor_gt 0.0525
_refine_ls_shift/su_max 0.000
_refine_ls_shift/su_mean 0.000
_refine_ls_structure_factor_coef Fsqd
_refine_ls_weighting_details 'w=1/[\s^2^(Fo^2^)+(0.0472P)^2^+5.7132P] where P=(Fo^2^+2Fc^2^)/3'
_refine_ls_weighting_scheme calc
_refine_ls_wR_factor_gt 0.0984
_refine_ls_wR_factor_ref 0.1175
_reflns_Friedel_coverage 0.000
_reflns_number_gt 1656
_reflns_number_total 2724
_reflns_threshold_expression 'I > 2\s(I)'
_cod_data_source_file d3mh00037k2.cif
_cod_data_source_block 0000
_cod_depositor_comments 'Adding full bibliography for 1568576--1568579.cif.'
_cod_original_sg_symbol_H-M 'C2/c '
_cod_database_code 1568579
_shelx_shelxl_version_number 2018/3
_shelx_space_group_comment
;
The symmetry employed for this shelxl refinement is uniquely defined
by the following loop, which should always be used as a source of
symmetry information in preference to the above space-group names.
They are only intended as comments.
;
_shelx_estimated_absorpt_t_max 0.793
_shelx_estimated_absorpt_t_min 0.758
_olex2_refinement_description
;
1. Fixed Uiso
 At 1.2 times of:
  All C(H) groups
2.a Aromatic/amide H refined with riding coordinates:
 C1(H1), C7(H7), C4(H4), C2(H2), C3(H3), C9(H9), C8(H8), C10(H10)
;
_olex2_submission_special_instructions 'No special instructions were received'

loop_
_space_group_symop_operation_xyz
'x, y, z'
'-x, y, -z+1/2'
'x+1/2, y+1/2, z'
'-x+1/2, y+1/2, -z+1/2'
'-x, -y, -z'
'x, -y, z-1/2'
'-x+1/2, -y+1/2, -z'
'x+1/2, -y+1/2, z-1/2'

loop_
_atom_site_label
_atom_site_type_symbol
_atom_site_fract_x
_atom_site_fract_y
_atom_site_fract_z
_atom_site_U_iso_or_equiv
_atom_site_adp_type
_atom_site_occupancy
_atom_site_site_symmetry_order
_atom_site_calc_flag
_atom_site_refinement_flags_posn
_atom_site_refinement_flags_adp
_atom_site_refinement_flags_occupancy
_atom_site_disorder_assembly
_atom_site_disorder_group
Zn1 Zn 0.62640(4) 0.60716(10) 0.39816(3) 0.0290(2) Uani 1 1 d . . . . .
S6 S 0.60571(8) 0.9008(2) 0.42507(7) 0.0330(4) Uani 1 1 d . . . . .
S1 S 0.69074(9) 0.5263(2) 0.32691(8) 0.0415(5) Uani 1 1 d . . . . .
S5 S 0.53929(9) 0.9824(2) 0.34428(7) 0.0373(4) Uani 1 1 d . . . . .
S3 S 0.63190(9) 0.8826(3) 0.23834(7) 0.0425(5) Uani 1 1 d . . . . .
S4 S 0.60340(10) 1.0913(2) 0.29086(8) 0.0441(5) Uani 1 1 d . . . . .
S2 S 0.72239(9) 0.7607(3) 0.28789(9) 0.0510(6) Uani 1 1 d . . . . .
N1 N 0.5300(2) 0.4656(6) 0.3876(2) 0.0258(12) Uani 1 1 d . . . . .
N2 N 0.6450(3) 0.4514(6) 0.4778(2) 0.0295(12) Uani 1 1 d . . . . .
C6 C 0.5889(3) 0.3543(8) 0.4866(2) 0.0250(14) Uani 1 1 d . . . . .
C5 C 0.5233(3) 0.3624(8) 0.4362(3) 0.0250(14) Uani 1 1 d . . . . .
C1 C 0.4736(3) 0.4764(8) 0.3405(3) 0.0319(16) Uani 1 1 d . . . . .
H1 H 0.478472 0.547525 0.306967 0.038 Uiso 1 1 calc R U . . .
C7 C 0.5922(3) 0.2501(8) 0.5399(3) 0.0297(15) Uani 1 1 d . . . . .
H7 H 0.552388 0.183160 0.545674 0.036 Uiso 1 1 calc R U . . .
C4 C 0.4592(3) 0.2723(8) 0.4378(3) 0.0304(15) Uani 1 1 d . . . . .
H4 H 0.454917 0.201950 0.471666 0.036 Uiso 1 1 calc R U . . .
C2 C 0.4096(3) 0.3898(8) 0.3386(3) 0.0333(15) Uani 1 1 d . . . . .
H2 H 0.372137 0.399128 0.304507 0.040 Uiso 1 1 calc R U . . .
C3 C 0.4025(3) 0.2881(9) 0.3890(3) 0.0347(16) Uani 1 1 d . . . . .
H3 H 0.359139 0.230065 0.389943 0.042 Uiso 1 1 calc R U . . .
C9 C 0.7134(4) 0.3487(9) 0.5741(3) 0.0368(17) Uani 1 1 d . . . . .
H9 H 0.756500 0.348443 0.602951 0.044 Uiso 1 1 calc R U . . .
C8 C 0.6551(4) 0.2481(9) 0.5834(3) 0.0387(17) Uani 1 1 d . . . . .
H8 H 0.658370 0.179273 0.619003 0.046 Uiso 1 1 calc R U . . .
C10 C 0.7061(3) 0.4493(8) 0.5211(3) 0.0347(16) Uani 1 1 d . . . . .
H10 H 0.744984 0.518900 0.514765 0.042 Uiso 1 1 calc R U . . .

loop_
_atom_site_aniso_label
_atom_site_aniso_U_11
_atom_site_aniso_U_22
_atom_site_aniso_U_33
_atom_site_aniso_U_23
_atom_site_aniso_U_13
_atom_site_aniso_U_12
Zn1 0.0316(4) 0.0293(4) 0.0256(4) 0.0041(3) 0.0044(3) 0.0027(4)
S6 0.0421(10) 0.0321(9) 0.0240(9) -0.0015(7) 0.0044(7) 0.0008(9)
S1 0.0483(11) 0.0398(11) 0.0409(10) 0.0057(9) 0.0195(9) 0.0091(9)
S5 0.0404(10) 0.0383(10) 0.0312(9) -0.0012(8) 0.0029(8) 0.0107(9)
S3 0.0447(10) 0.0553(12) 0.0266(9) 0.0051(9) 0.0053(8) 0.0065(10)
S4 0.0647(12) 0.0322(10) 0.0330(10) 0.0074(8) 0.0046(9) -0.0053(10)
S2 0.0308(9) 0.0647(14) 0.0570(13) 0.0173(10) 0.0077(9) -0.0027(10)
N1 0.035(3) 0.022(3) 0.021(3) -0.001(2) 0.006(2) 0.007(2)
N2 0.031(3) 0.030(3) 0.025(3) 0.001(2) 0.001(2) 0.004(3)
C6 0.035(4) 0.023(4) 0.017(3) 0.001(3) 0.004(3) 0.007(3)
C5 0.036(4) 0.018(3) 0.022(3) -0.005(3) 0.009(3) 0.009(3)
C1 0.039(4) 0.036(4) 0.017(3) -0.002(3) -0.001(3) 0.003(3)
C7 0.034(4) 0.030(4) 0.027(4) -0.005(3) 0.012(3) 0.003(3)
C4 0.040(4) 0.024(4) 0.029(4) 0.001(3) 0.010(3) 0.000(3)
C2 0.033(4) 0.034(4) 0.031(4) -0.005(3) 0.002(3) 0.008(3)
C3 0.028(4) 0.036(4) 0.042(4) -0.007(3) 0.013(3) -0.005(3)
C9 0.039(4) 0.038(4) 0.028(4) 0.001(3) -0.004(3) 0.012(4)
C8 0.056(5) 0.036(4) 0.025(4) 0.002(3) 0.010(3) 0.011(4)
C10 0.032(4) 0.030(4) 0.040(4) -0.002(3) 0.003(3) 0.005(3)

loop_
_atom_type_symbol
_atom_type_description
_atom_type_scat_dispersion_real
_atom_type_scat_dispersion_imag
_atom_type_scat_source
C C 0.0033 0.0016 'International Tables Vol C Tables 4.2.6.8 and 6.1.1.4'
H H 0.0000 0.0000 'International Tables Vol C Tables 4.2.6.8 and 6.1.1.4'
N N 0.0061 0.0033 'International Tables Vol C Tables 4.2.6.8 and 6.1.1.4'
S S 0.1246 0.1234 'International Tables Vol C Tables 4.2.6.8 and 6.1.1.4'
Zn Zn 0.2839 1.4301 'International Tables Vol C Tables 4.2.6.8 and 6.1.1.4'

loop_
_geom_angle_atom_site_label_1
_geom_angle_atom_site_label_2
_geom_angle_atom_site_label_3
_geom_angle
_geom_angle_site_symmetry_1
_geom_angle_site_symmetry_3
_geom_angle_publ_flag
S1 Zn1 S6 125.03(7) . . ?
N1 Zn1 S6 107.76(13) . . ?
N1 Zn1 S1 112.23(14) . . ?
N1 Zn1 N2 79.27(19) . . ?
N2 Zn1 S6 107.50(14) . . ?
N2 Zn1 S1 115.61(14) . . ?
S5 S6 Zn1 98.66(8) . . ?
S2 S1 Zn1 108.74(10) . . ?
S4 S5 S6 107.02(10) . . ?
S2 S3 S4 107.80(11) . . ?
S5 S4 S3 107.40(10) . . ?
S3 S2 S1 107.75(11) . . ?
C5 N1 Zn1 114.5(4) . . ?
C1 N1 Zn1 127.2(4) . . ?
C1 N1 C5 118.2(5) . . ?
C6 N2 Zn1 114.8(4) . . ?
C6 N2 C10 119.1(5) . . ?
C10 N2 Zn1 126.0(4) . . ?
N2 C6 C5 115.9(5) . . ?
N2 C6 C7 121.3(5) . . ?
C7 C6 C5 122.8(5) . . ?
N1 C5 C6 115.1(5) . . ?
N1 C5 C4 120.9(5) . . ?
C4 C5 C6 124.0(5) . . ?
N1 C1 H1 117.9 . . ?
N1 C1 C2 124.1(6) . . ?
C2 C1 H1 117.9 . . ?
C6 C7 H7 120.5 . . ?
C8 C7 C6 118.9(6) . . ?
C8 C7 H7 120.5 . . ?
C5 C4 H4 120.4 . . ?
C3 C4 C5 119.3(6) . . ?
C3 C4 H4 120.4 . . ?
C1 C2 H2 121.3 . . ?
C1 C2 C3 117.5(6) . . ?
C3 C2 H2 121.3 . . ?
C4 C3 C2 120.1(6) . . ?
C4 C3 H3 120.0 . . ?
C2 C3 H3 120.0 . . ?
C8 C9 H9 120.9 . . ?
C10 C9 H9 120.9 . . ?
C10 C9 C8 118.2(6) . . ?
C7 C8 C9 119.7(6) . . ?
C7 C8 H8 120.1 . . ?
C9 C8 H8 120.1 . . ?
N2 C10 C9 122.8(6) . . ?
N2 C10 H10 118.6 . . ?
C9 C10 H10 118.6 . . ?

loop_
_geom_bond_atom_site_label_1
_geom_bond_atom_site_label_2
_geom_bond_distance
_geom_bond_site_symmetry_2
_geom_bond_publ_flag
Zn1 S6 2.2858(18) . ?
Zn1 S1 2.2682(18) . ?
Zn1 N1 2.073(5) . ?
Zn1 N2 2.076(5) . ?
S6 S5 2.061(2) . ?
S1 S2 2.066(3) . ?
S5 S4 2.029(2) . ?
S3 S4 2.062(3) . ?
S3 S2 2.044(2) . ?
N1 C5 1.347(7) . ?
N1 C1 1.336(7) . ?
N2 C6 1.326(7) . ?
N2 C10 1.347(7) . ?
C6 C5 1.496(8) . ?
C6 C7 1.400(8) . ?
C5 C4 1.389(8) . ?
C1 H1 0.9300 . ?
C1 C2 1.362(8) . ?
C7 H7 0.9300 . ?
C7 C8 1.375(8) . ?
C4 H4 0.9300 . ?
C4 C3 1.367(8) . ?
C2 H2 0.9300 . ?
C2 C3 1.376(8) . ?
C3 H3 0.9300 . ?
C9 H9 0.9300 . ?
C9 C8 1.377(8) . ?
C9 C10 1.375(8) . ?
C8 H8 0.9300 . ?
C10 H10 0.9300 . ?

loop_
_geom_torsion_atom_site_label_1
_geom_torsion_atom_site_label_2
_geom_torsion_atom_site_label_3
_geom_torsion_atom_site_label_4
_geom_torsion
_geom_torsion_site_symmetry_1
_geom_torsion_site_symmetry_2
_geom_torsion_site_symmetry_3
_geom_torsion_site_symmetry_4
_geom_torsion_publ_flag
Zn1 N1 C5 C6 -5.4(6) . . . . ?
Zn1 N1 C5 C4 174.5(4) . . . . ?
Zn1 N1 C1 C2 -174.8(4) . . . . ?
Zn1 N2 C6 C5 4.0(6) . . . . ?
Zn1 N2 C6 C7 -176.7(4) . . . . ?
Zn1 N2 C10 C9 176.9(4) . . . . ?
N1 C5 C4 C3 0.4(8) . . . . ?
N1 C1 C2 C3 1.4(9) . . . . ?
N2 C6 C5 N1 1.0(7) . . . . ?
N2 C6 C5 C4 -178.9(5) . . . . ?
N2 C6 C7 C8 -0.4(9) . . . . ?
C6 N2 C10 C9 0.8(9) . . . . ?
C6 C5 C4 C3 -179.7(5) . . . . ?
C6 C7 C8 C9 0.3(9) . . . . ?
C5 N1 C1 C2 0.2(9) . . . . ?
C5 C6 C7 C8 178.9(5) . . . . ?
C5 C4 C3 C2 1.1(9) . . . . ?
C1 N1 C5 C6 179.0(5) . . . . ?
C1 N1 C5 C4 -1.1(8) . . . . ?
C1 C2 C3 C4 -2.0(9) . . . . ?
C7 C6 C5 N1 -178.4(5) . . . . ?
C7 C6 C5 C4 1.7(9) . . . . ?
C8 C9 C10 N2 -0.9(9) . . . . ?
C10 N2 C6 C5 -179.5(5) . . . . ?
C10 N2 C6 C7 -0.1(8) . . . . ?
C10 C9 C8 C7 0.4(9) . . . . ?
